data_7000232
loop_
_publ_author_name
'Zhang, Jia-Sheng'
'Lin, Yue-Jian'
'Jin, Guo-Xin'

_publ_section_title
;
 Synthesis and characterization of heterometallic M--Ru (M = Co, Rh,
 Ir) clusters containing the nido-dicarborane-1,2-dithiolato chelating
 ligand
;
_journal_issue 1
_journal_name_full 'Dalton Transactions'
_journal_page_first 111
_journal_page_last 118
_journal_paper_doi 10.1039/b809520e
_journal_year 2009
_chemical_formula_sum 'C13 H27 B10 Ir O S2'
_chemical_formula_weight 563.76
_chemical_name_systematic
;
?
;
_space_group_IT_number 14
_symmetry_cell_setting monoclinic
_symmetry_space_group_name_Hall '-P 2ybc'
_symmetry_space_group_name_H-M 'P 1 21/c 1'
_atom_sites_solution_hydrogens geom
_atom_sites_solution_primary direct
_atom_sites_solution_secondary difmap
_audit_creation_method SHELXL-97
_cell_angle_alpha 90.00
_cell_angle_beta 97.542(19)
_cell_angle_gamma 90.00
_cell_formula_units_Z 8
_cell_length_a 13.495(17)
_cell_length_b 15.357(20)
_cell_length_c 21.68(3)
_cell_measurement_reflns_used 968
_cell_measurement_temperature 293(2)
_cell_measurement_theta_max 21.303
_cell_measurement_theta_min 2.582
_cell_volume 4454(10)
_computing_cell_refinement 'Bruker SMART'
_computing_data_collection 'Bruker SMART'
_computing_data_reduction 'Bruker SHELXTL'
_computing_molecular_graphics 'Bruker SHELXTL'
_computing_publication_material 'Bruker SHELXTL'
_computing_structure_refinement 'SHELXL-97 (Sheldrick, 1997)'
_computing_structure_solution 'SHELXS-97 (Sheldrick, 1990)'
_diffrn_ambient_temperature 293(2)
_diffrn_measured_fraction_theta_full 0.998
_diffrn_measured_fraction_theta_max 0.998
_diffrn_measurement_device_type 'CCD area detector'
_diffrn_measurement_method 'phi and omega scans'
_diffrn_radiation_monochromator graphite
_diffrn_radiation_source 'fine-focus sealed tube'
_diffrn_radiation_type MoK\a
_diffrn_radiation_wavelength 0.71073
_diffrn_reflns_av_R_equivalents 0.0556
_diffrn_reflns_av_sigmaI/netI 0.0753
_diffrn_reflns_limit_h_max 15
_diffrn_reflns_limit_h_min -16
_diffrn_reflns_limit_k_max 12
_diffrn_reflns_limit_k_min -18
_diffrn_reflns_limit_l_max 25
_diffrn_reflns_limit_l_min -25
_diffrn_reflns_number 18364
_diffrn_reflns_theta_full 25.01
_diffrn_reflns_theta_max 25.01
_diffrn_reflns_theta_min 1.89
_exptl_absorpt_coefficient_mu 6.183
_exptl_absorpt_correction_T_max 0.7474
_exptl_absorpt_correction_T_min 0.5768
_exptl_absorpt_correction_type multi-scan
_exptl_absorpt_process_details sadabs
_exptl_crystal_density_diffrn 1.681
_exptl_crystal_density_method 'not measured'
_exptl_crystal_F_000 2176
_exptl_crystal_size_max 0.10
_exptl_crystal_size_mid 0.05
_exptl_crystal_size_min 0.05
_refine_diff_density_max 1.131
_refine_diff_density_min -0.568
_refine_diff_density_rms 0.128
_refine_ls_extinction_method none
_refine_ls_goodness_of_fit_ref 0.959
_refine_ls_hydrogen_treatment mixed
_refine_ls_matrix_type full
_refine_ls_number_parameters 517
_refine_ls_number_reflns 7831
_refine_ls_number_restraints 0
_refine_ls_restrained_S_all 0.959
_refine_ls_R_factor_all 0.0791
_refine_ls_R_factor_gt 0.0410
_refine_ls_shift/su_max 0.000
_refine_ls_shift/su_mean 0.000
_refine_ls_structure_factor_coef Fsqd
_refine_ls_weighting_details 'calc w=1/[\s^2^(Fo^2^)+(0.0319P)^2^+0.0000P] where P=(Fo^2^+2Fc^2^)/3'
_refine_ls_weighting_scheme calc
_refine_ls_wR_factor_gt 0.0771
_refine_ls_wR_factor_ref 0.0888
_reflns_number_gt 5138
_reflns_number_total 7831
_reflns_threshold_expression >2sigma(I)
_cod_data_source_file b809520e.txt
_cod_data_source_block f50403b
_cod_depositor_comments
;
The following automatic conversions were performed:
'_symmetry_cell_setting' value 'Monoclinic' changed to 'monoclinic'
according to '/home/saulius/struct/CIF-dictionaries/cif_core.dic'
dictionary named 'cif_core.dic' version 2.4.1 from 2010-06-29.

Automatic conversion script
Id: cif_fix_enum 1527 2010-12-29 10:47:43Z saulius 
;
_cod_original_cell_volume 4455(10)
_cod_original_sg_symbol_H-M P2(1)/c
_cod_database_code 7000232

loop_
_symmetry_equiv_pos_as_xyz
'x, y, z'
'-x, y+1/2, -z+1/2'
'-x, -y, -z'
'x, -y-1/2, z-1/2'

loop_
_atom_site_label
_atom_site_type_symbol
_atom_site_fract_x
_atom_site_fract_y
_atom_site_fract_z
_atom_site_U_iso_or_equiv
_atom_site_adp_type
_atom_site_occupancy
_atom_site_symmetry_multiplicity
_atom_site_calc_flag
_atom_site_refinement_flags
_atom_site_disorder_assembly
_atom_site_disorder_group
Ir1 Ir 0.24285(2) 0.44192(2) 0.088327(15) 0.04341(11) Uani 1 1 d . . .
S1 S 0.23921(17) 0.44981(13) -0.01584(10) 0.0517(6) Uani 1 1 d . . .
S2 S 0.2820(2) 0.29919(15) 0.08952(10) 0.0680(8) Uani 1 1 d . . .
O1 O 0.0896(5) 0.2872(5) -0.0197(3) 0.087(2) Uani 1 1 d . . .
C1 C 0.2688(6) 0.3443(5) -0.0408(3) 0.042(2) Uani 1 1 d . . .
C2 C 0.2930(6) 0.2688(5) 0.0119(3) 0.043(2) Uani 1 1 d . . .
C3 C 0.0404(9) 0.2358(8) 0.0232(6) 0.130(5) Uani 1 1 d . . .
H3A H -0.0031 0.1942 0.0004 0.195 Uiso 1 1 calc R . .
H3B H 0.0020 0.2734 0.0463 0.195 Uiso 1 1 calc R . .
H3C H 0.0897 0.2057 0.0514 0.195 Uiso 1 1 calc R . .
C4 C 0.2075(8) 0.5762(5) 0.1082(4) 0.055(2) Uani 1 1 d . . .
C5 C 0.3022(7) 0.5535(6) 0.1391(4) 0.055(2) Uani 1 1 d . . .
C6 C 0.2904(7) 0.4858(5) 0.1830(4) 0.050(2) Uani 1 1 d . . .
C7 C 0.1877(7) 0.4651(5) 0.1755(4) 0.049(2) Uani 1 1 d . . .
C8 C 0.1364(6) 0.5208(6) 0.1296(4) 0.054(2) Uani 1 1 d . . .
C9 C 0.1859(9) 0.6503(6) 0.0612(4) 0.099(4) Uani 1 1 d . . .
H9A H 0.1231 0.6401 0.0361 0.148 Uiso 1 1 calc R . .
H9B H 0.2381 0.6529 0.0352 0.148 Uiso 1 1 calc R . .
H9C H 0.1832 0.7045 0.0830 0.148 Uiso 1 1 calc R . .
C10 C 0.4021(8) 0.5977(7) 0.1304(5) 0.106(4) Uani 1 1 d . . .
H10A H 0.3976 0.6218 0.0892 0.159 Uiso 1 1 calc R . .
H10B H 0.4550 0.5554 0.1359 0.159 Uiso 1 1 calc R . .
H10C H 0.4160 0.6434 0.1605 0.159 Uiso 1 1 calc R . .
C11 C 0.3717(8) 0.4438(7) 0.2274(5) 0.105(4) Uani 1 1 d . . .
H11A H 0.3752 0.4713 0.2674 0.158 Uiso 1 1 calc R . .
H11B H 0.4346 0.4504 0.2117 0.158 Uiso 1 1 calc R . .
H11C H 0.3573 0.3830 0.2313 0.158 Uiso 1 1 calc R . .
C12 C 0.1388(8) 0.4006(6) 0.2141(4) 0.080(3) Uani 1 1 d . . .
H12A H 0.1134 0.4304 0.2476 0.120 Uiso 1 1 calc R . .
H12B H 0.1869 0.3578 0.2307 0.120 Uiso 1 1 calc R . .
H12C H 0.0847 0.3723 0.1885 0.120 Uiso 1 1 calc R . .
C13 C 0.0234(7) 0.5195(7) 0.1084(6) 0.100(4) Uani 1 1 d . . .
H13A H -0.0101 0.5523 0.1371 0.150 Uiso 1 1 calc R . .
H13B H -0.0002 0.4605 0.1070 0.150 Uiso 1 1 calc R . .
H13C H 0.0098 0.5450 0.0677 0.150 Uiso 1 1 calc R . .
B3 B 0.1763(7) 0.2626(7) -0.0391(5) 0.049(3) Uani 1 1 d . . .
B4 B 0.2130(8) 0.3015(7) -0.1091(5) 0.055(3) Uani 1 1 d . . .
H4 H 0.1594 0.3370 -0.1425 0.065 Uiso 1 1 calc R . .
B5 B 0.3425(8) 0.3295(7) -0.0974(5) 0.065(3) Uani 1 1 d . . .
H5 H 0.3718 0.3830 -0.1234 0.078 Uiso 1 1 calc R . .
B6 B 0.3946(8) 0.3111(7) -0.0181(6) 0.069(3) Uani 1 1 d . . .
H6 H 0.4549 0.3505 0.0071 0.083 Uiso 1 1 calc R . .
B7 B 0.2508(8) 0.1711(6) -0.0175(5) 0.057(3) Uani 1 1 d . . .
H7 H 0.2210 0.1199 0.0105 0.068 Uiso 1 1 calc R . .
B8 B 0.2027(8) 0.1884(7) -0.0953(5) 0.059(3) Uani 1 1 d . . .
H8 H 0.1429 0.1481 -0.1200 0.070 Uiso 1 1 calc R . .
B9 B 0.3026(9) 0.2298(7) -0.1328(5) 0.066(3) Uani 1 1 d . . .
H9 H 0.3066 0.2174 -0.1824 0.080 Uiso 1 1 calc R . .
B10 B 0.4124(8) 0.2336(7) -0.0777(6) 0.073(4) Uani 1 1 d . . .
H10 H 0.4870 0.2228 -0.0916 0.087 Uiso 1 1 calc R . .
B11 B 0.3798(8) 0.1976(7) -0.0055(5) 0.062(3) Uani 1 1 d . . .
H11 H 0.4327 0.1634 0.0291 0.075 Uiso 1 1 calc R . .
B12 B 0.3259(9) 0.1470(8) -0.0755(5) 0.071(3) Uani 1 1 d . . .
H12 H 0.3451 0.0799 -0.0871 0.085 Uiso 1 1 calc R . .
Ir2 Ir 0.25913(2) 0.95290(2) 0.195848(14) 0.04061(10) Uani 1 1 d . . .
S3 S 0.36199(15) 0.84140(14) 0.22872(10) 0.0515(6) Uani 1 1 d . . .
S4 S 0.15904(16) 0.92715(13) 0.26926(11) 0.0524(6) Uani 1 1 d . . .
O2 O 0.1566(5) 0.7344(4) 0.2047(3) 0.0703(18) Uani 1 1 d . . .
C14 C 0.3071(6) 0.7894(5) 0.2888(4) 0.041(2) Uani 1 1 d . . .
C15 C 0.2058(6) 0.8318(5) 0.3098(3) 0.041(2) Uani 1 1 d . . .
C16 C 0.0504(7) 0.7433(8) 0.1846(5) 0.101(4) Uani 1 1 d . . .
H16A H 0.0172 0.6896 0.1918 0.152 Uiso 1 1 calc R . .
H16B H 0.0395 0.7569 0.1410 0.152 Uiso 1 1 calc R . .
H16C H 0.0239 0.7892 0.2076 0.152 Uiso 1 1 calc R . .
C17 C 0.1704(6) 1.0184(6) 0.1213(4) 0.057(2) Uani 1 1 d . . .
C18 C 0.2575(9) 0.9780(5) 0.0989(4) 0.065(3) Uani 1 1 d . . .
C19 C 0.3430(7) 1.0185(6) 0.1307(4) 0.051(2) Uani 1 1 d . . .
C20 C 0.3132(6) 1.0790(5) 0.1719(4) 0.047(2) Uani 1 1 d . . .
C21 C 0.2064(6) 1.0807(5) 0.1650(4) 0.048(2) Uani 1 1 d . . .
C22 C 0.0622(8) 1.0003(8) 0.0981(6) 0.131(5) Uani 1 1 d . . .
H22A H 0.0217 1.0161 0.1296 0.197 Uiso 1 1 calc R . .
H22B H 0.0537 0.9395 0.0887 0.197 Uiso 1 1 calc R . .
H22C H 0.0422 1.0339 0.0612 0.197 Uiso 1 1 calc R . .
C23 C 0.2544(11) 0.9105(7) 0.0489(5) 0.134(6) Uani 1 1 d . . .
H23A H 0.3154 0.8776 0.0543 0.201 Uiso 1 1 calc R . .
H23B H 0.2468 0.9385 0.0089 0.201 Uiso 1 1 calc R . .
H23C H 0.1988 0.8721 0.0513 0.201 Uiso 1 1 calc R . .
C24 C 0.4494(8) 0.9988(7) 0.1194(6) 0.111(5) Uani 1 1 d . . .
H24A H 0.4952 1.0326 0.1474 0.166 Uiso 1 1 calc R . .
H24B H 0.4574 1.0134 0.0773 0.166 Uiso 1 1 calc R . .
H24C H 0.4630 0.9380 0.1264 0.166 Uiso 1 1 calc R . .
C25 C 0.3820(7) 1.1347(6) 0.2160(4) 0.082(3) Uani 1 1 d . . .
H25A H 0.4435 1.1040 0.2281 0.123 Uiso 1 1 calc R . .
H25B H 0.3507 1.1474 0.2522 0.123 Uiso 1 1 calc R . .
H25C H 0.3957 1.1881 0.1957 0.123 Uiso 1 1 calc R . .
C26 C 0.1427(8) 1.1421(6) 0.1992(5) 0.095(4) Uani 1 1 d . . .
H26A H 0.1392 1.1982 0.1794 0.142 Uiso 1 1 calc R . .
H26B H 0.1724 1.1481 0.2417 0.142 Uiso 1 1 calc R . .
H26C H 0.0766 1.1186 0.1979 0.142 Uiso 1 1 calc R . .
B13 B 0.1938(7) 0.7327(6) 0.2656(5) 0.051(3) Uani 1 1 d . . .
B14 B 0.3065(7) 0.6777(6) 0.2943(5) 0.053(3) Uani 1 1 d . . .
H14 H 0.3423 0.6338 0.2638 0.064 Uiso 1 1 calc R . .
B15 B 0.3789(8) 0.7430(7) 0.3514(4) 0.055(3) Uani 1 1 d . . .
H15 H 0.4611 0.7404 0.3576 0.067 Uiso 1 1 calc R . .
B16 B 0.3155(7) 0.8432(7) 0.3598(4) 0.052(3) Uani 1 1 d . . .
H16 H 0.3551 0.9050 0.3712 0.062 Uiso 1 1 calc R . .
B17 B 0.1278(7) 0.7531(7) 0.3305(5) 0.055(3) Uani 1 1 d . . .
H17 H 0.0458 0.7585 0.3237 0.066 Uiso 1 1 calc R . .
B18 B 0.1916(8) 0.6529(7) 0.3237(5) 0.067(3) Uani 1 1 d . . .
H18 H 0.1516 0.5912 0.3133 0.081 Uiso 1 1 calc R . .
B19 B 0.3048(9) 0.6573(8) 0.3745(5) 0.078(4) Uani 1 1 d . . .
H19 H 0.3388 0.5980 0.3966 0.094 Uiso 1 1 calc R . .
B20 B 0.3101(8) 0.7578(8) 0.4140(5) 0.068(3) Uani 1 1 d . . .
H20 H 0.3469 0.7639 0.4622 0.082 Uiso 1 1 calc R . .
B21 B 0.2011(8) 0.8164(7) 0.3857(5) 0.059(3) Uani 1 1 d . . .
H21 H 0.1658 0.8624 0.4150 0.070 Uiso 1 1 calc R . .
B22 B 0.1946(9) 0.7039(7) 0.3959(5) 0.070(4) Uani 1 1 d . . .
H22 H 0.1558 0.6753 0.4326 0.084 Uiso 1 1 calc R . .

loop_
_atom_site_aniso_label
_atom_site_aniso_U_11
_atom_site_aniso_U_22
_atom_site_aniso_U_33
_atom_site_aniso_U_23
_atom_site_aniso_U_13
_atom_site_aniso_U_12
Ir1 0.0509(2) 0.04018(19) 0.0388(2) -0.00172(15) 0.00456(15) -0.00045(17)
S1 0.0737(16) 0.0383(12) 0.0439(13) 0.0031(10) 0.0110(11) 0.0076(12)
S2 0.116(2) 0.0452(14) 0.0400(14) 0.0050(11) 0.0000(14) 0.0137(14)
O1 0.073(5) 0.091(5) 0.102(6) 0.025(4) 0.029(4) 0.001(4)
C1 0.047(5) 0.042(5) 0.037(5) 0.001(4) 0.007(4) -0.002(4)
C2 0.056(6) 0.035(5) 0.038(5) 0.000(4) 0.004(4) 0.001(4)
C3 0.105(10) 0.149(13) 0.146(12) 0.048(10) 0.058(9) -0.022(9)
C4 0.094(8) 0.024(4) 0.047(6) -0.002(4) 0.011(5) 0.001(5)
C5 0.059(6) 0.059(6) 0.052(6) -0.016(5) 0.025(5) -0.018(5)
C6 0.063(6) 0.048(5) 0.037(5) -0.010(4) 0.002(4) -0.005(5)
C7 0.061(6) 0.041(5) 0.048(5) -0.001(4) 0.018(4) -0.014(4)
C8 0.056(6) 0.050(5) 0.058(6) -0.014(5) 0.015(5) 0.015(5)
C9 0.175(12) 0.065(7) 0.064(7) 0.020(6) 0.047(7) 0.033(8)
C10 0.104(9) 0.118(10) 0.105(10) -0.025(8) 0.047(7) -0.058(8)
C11 0.092(9) 0.127(11) 0.086(9) -0.009(7) -0.031(7) 0.015(8)
C12 0.113(9) 0.062(6) 0.073(7) 0.002(5) 0.044(6) -0.018(6)
C13 0.052(7) 0.106(9) 0.139(11) -0.016(8) 0.007(7) 0.014(6)
B3 0.046(6) 0.054(6) 0.050(7) -0.001(5) 0.019(5) -0.004(5)
B4 0.058(7) 0.067(7) 0.038(6) -0.003(5) 0.002(5) -0.008(6)
B5 0.062(7) 0.061(7) 0.076(9) 0.006(6) 0.026(6) -0.002(6)
B6 0.055(7) 0.058(7) 0.100(10) 0.024(7) 0.030(7) 0.015(6)
B7 0.071(8) 0.039(6) 0.062(7) 0.004(5) 0.016(6) 0.006(5)
B8 0.055(7) 0.060(7) 0.060(8) -0.009(6) 0.009(6) -0.007(6)
B9 0.091(9) 0.057(7) 0.058(8) 0.002(6) 0.034(7) 0.004(6)
B10 0.044(7) 0.057(7) 0.120(11) -0.004(7) 0.019(7) 0.001(6)
B11 0.061(7) 0.047(6) 0.077(9) 0.001(6) 0.002(6) 0.013(5)
B12 0.087(9) 0.055(7) 0.074(9) -0.019(6) 0.028(7) -0.002(7)
Ir2 0.0446(2) 0.03849(19) 0.0401(2) 0.00670(15) 0.01050(15) 0.00268(16)
S3 0.0457(13) 0.0554(14) 0.0577(15) 0.0166(11) 0.0228(11) 0.0118(11)
S4 0.0539(13) 0.0477(13) 0.0606(15) 0.0170(11) 0.0256(11) 0.0200(11)
O2 0.066(5) 0.090(5) 0.054(4) -0.016(4) 0.003(3) -0.005(4)
C14 0.047(5) 0.037(4) 0.044(5) 0.004(4) 0.019(4) 0.007(4)
C15 0.039(5) 0.051(5) 0.037(5) 0.005(4) 0.014(4) 0.010(4)
C16 0.070(8) 0.141(11) 0.086(9) -0.013(8) -0.018(6) -0.019(8)
C17 0.038(5) 0.060(6) 0.068(7) 0.026(5) -0.007(5) -0.009(5)
C18 0.128(10) 0.033(5) 0.035(6) 0.001(4) 0.012(6) 0.001(6)
C19 0.063(6) 0.050(5) 0.044(6) 0.009(4) 0.020(5) 0.006(5)
C20 0.056(6) 0.041(5) 0.045(5) 0.012(4) 0.005(4) -0.006(4)
C21 0.055(6) 0.043(5) 0.050(6) 0.018(4) 0.016(5) 0.006(4)
C22 0.091(9) 0.137(11) 0.148(12) 0.072(10) -0.051(8) -0.043(8)
C23 0.282(19) 0.067(8) 0.057(8) -0.011(6) 0.033(10) -0.003(10)
C24 0.093(9) 0.105(9) 0.146(12) 0.065(8) 0.060(8) 0.041(8)
C25 0.093(8) 0.064(7) 0.083(8) 0.016(6) -0.012(6) -0.028(6)
C26 0.115(9) 0.075(7) 0.107(9) 0.032(7) 0.059(7) 0.047(7)
B13 0.050(6) 0.049(6) 0.055(7) -0.004(5) 0.014(5) 0.007(5)
B14 0.056(7) 0.048(6) 0.059(7) 0.008(5) 0.018(5) 0.024(5)
B15 0.051(6) 0.074(8) 0.043(7) 0.012(5) 0.012(5) 0.016(6)
B16 0.047(6) 0.073(7) 0.033(6) -0.010(5) 0.002(5) 0.000(5)
B17 0.042(6) 0.060(7) 0.065(8) 0.019(6) 0.014(5) -0.004(5)
B18 0.069(8) 0.056(7) 0.082(9) 0.016(6) 0.027(7) 0.002(6)
B19 0.082(9) 0.079(9) 0.078(9) 0.038(7) 0.029(7) 0.024(7)
B20 0.058(7) 0.094(9) 0.050(7) 0.014(7) -0.005(6) 0.016(7)
B21 0.064(7) 0.074(8) 0.045(7) 0.015(6) 0.032(6) 0.015(6)
B22 0.076(8) 0.071(8) 0.072(9) 0.025(7) 0.043(7) 0.018(7)

loop_
_atom_type_symbol
_atom_type_description
_atom_type_scat_dispersion_real
_atom_type_scat_dispersion_imag
_atom_type_scat_source
C C 0.0033 0.0016 'International Tables Vol C Tables 4.2.6.8 and 6.1.1.4'
H H 0.0000 0.0000 'International Tables Vol C Tables 4.2.6.8 and 6.1.1.4'
B B 0.0013 0.0007 'International Tables Vol C Tables 4.2.6.8 and 6.1.1.4'
S S 0.1246 0.1234 'International Tables Vol C Tables 4.2.6.8 and 6.1.1.4'
O O 0.0106 0.0060 'International Tables Vol C Tables 4.2.6.8 and 6.1.1.4'
Ir Ir -1.4442 7.9887 'International Tables Vol C Tables 4.2.6.8 and 6.1.1.4'

loop_
_geom_angle_atom_site_label_1
_geom_angle_atom_site_label_2
_geom_angle_atom_site_label_3
_geom_angle
_geom_angle_site_symmetry_1
_geom_angle_site_symmetry_3
_geom_angle_publ_flag
C5 Ir1 C7 64.1(3) . . ?
C5 Ir1 C8 64.0(3) . . ?
C7 Ir1 C8 38.5(3) . . ?
C5 Ir1 C4 38.1(3) . . ?
C7 Ir1 C4 63.8(3) . . ?
C8 Ir1 C4 37.9(3) . . ?
C5 Ir1 C6 38.8(3) . . ?
C7 Ir1 C6 38.0(3) . . ?
C8 Ir1 C6 64.2(3) . . ?
C4 Ir1 C6 64.1(3) . . ?
C5 Ir1 S2 134.6(3) . . ?
C7 Ir1 S2 105.0(2) . . ?
C8 Ir1 S2 135.1(3) . . ?
C4 Ir1 S2 167.9(2) . . ?
C6 Ir1 S2 104.5(2) . . ?
C5 Ir1 S1 115.5(3) . . ?
C7 Ir1 S1 155.1(3) . . ?
C8 Ir1 S1 117.2(3) . . ?
C4 Ir1 S1 99.9(2) . . ?
C6 Ir1 S1 153.3(2) . . ?
S2 Ir1 S1 92.18(8) . . ?
C1 S1 Ir1 106.3(3) . . ?
C2 S2 Ir1 107.1(3) . . ?
B3 O1 C3 122.6(8) . . ?
C2 C1 B5 109.3(7) . . ?
C2 C1 B4 111.1(6) . . ?
B5 C1 B4 63.4(6) . . ?
C2 C1 S1 117.9(5) . . ?
B5 C1 S1 121.5(6) . . ?
B4 C1 S1 121.9(6) . . ?
C2 C1 B3 63.8(5) . . ?
B5 C1 B3 113.7(7) . . ?
B4 C1 B3 60.8(5) . . ?
S1 C1 B3 116.9(5) . . ?
C2 C1 B6 60.4(5) . . ?
B5 C1 B6 62.1(6) . . ?
B4 C1 B6 115.3(7) . . ?
S1 C1 B6 115.0(6) . . ?
B3 C1 B6 116.1(7) . . ?
C1 C2 B11 112.7(7) . . ?
C1 C2 B7 109.8(6) . . ?
B11 C2 B7 63.3(6) . . ?
C1 C2 B6 64.1(5) . . ?
B11 C2 B6 63.0(6) . . ?
B7 C2 B6 115.8(7) . . ?
C1 C2 S2 116.4(5) . . ?
B11 C2 S2 122.2(6) . . ?
B7 C2 S2 121.6(6) . . ?
B6 C2 S2 115.5(6) . . ?
C1 C2 B3 61.9(5) . . ?
B11 C2 B3 113.9(7) . . ?
B7 C2 B3 60.1(5) . . ?
B6 C2 B3 117.6(7) . . ?
S2 C2 B3 114.9(5) . . ?
C8 C4 C5 108.0(7) . . ?
C8 C4 C9 126.3(9) . . ?
C5 C4 C9 125.6(9) . . ?
C8 C4 Ir1 70.6(4) . . ?
C5 C4 Ir1 69.5(5) . . ?
C9 C4 Ir1 127.0(6) . . ?
C4 C5 C6 108.8(8) . . ?
C4 C5 C10 125.9(9) . . ?
C6 C5 C10 125.2(9) . . ?
C4 C5 Ir1 72.4(5) . . ?
C6 C5 Ir1 72.2(5) . . ?
C10 C5 Ir1 124.4(6) . . ?
C7 C6 C5 106.3(8) . . ?
C7 C6 C11 126.9(9) . . ?
C5 C6 C11 126.8(9) . . ?
C7 C6 Ir1 69.9(5) . . ?
C5 C6 Ir1 69.0(5) . . ?
C11 C6 Ir1 124.7(7) . . ?
C6 C7 C8 109.1(7) . . ?
C6 C7 C12 125.5(8) . . ?
C8 C7 C12 125.2(8) . . ?
C6 C7 Ir1 72.0(5) . . ?
C8 C7 Ir1 71.2(5) . . ?
C12 C7 Ir1 127.5(6) . . ?
C4 C8 C7 107.7(8) . . ?
C4 C8 C13 127.1(9) . . ?
C7 C8 C13 125.2(9) . . ?
C4 C8 Ir1 71.5(5) . . ?
C7 C8 Ir1 70.3(5) . . ?
C13 C8 Ir1 123.9(6) . . ?
O1 B3 B8 132.0(9) . . ?
O1 B3 B7 129.1(8) . . ?
B8 B3 B7 60.0(6) . . ?
O1 B3 B4 121.9(8) . . ?
B8 B3 B4 60.7(6) . . ?
B7 B3 B4 106.5(7) . . ?
O1 B3 C1 116.8(8) . . ?
B8 B3 C1 103.8(6) . . ?
B7 B3 C1 101.0(7) . . ?
B4 B3 C1 57.6(5) . . ?
O1 B3 C2 121.1(8) . . ?
B8 B3 C2 102.8(7) . . ?
B7 B3 C2 57.0(5) . . ?
B4 B3 C2 100.9(6) . . ?
C1 B3 C2 54.2(4) . . ?
C1 B4 B9 104.7(7) . . ?
C1 B4 B3 61.6(5) . . ?
B9 B4 B3 108.8(8) . . ?
C1 B4 B8 105.6(7) . . ?
B9 B4 B8 60.6(6) . . ?
B3 B4 B8 59.1(6) . . ?
C1 B4 B5 58.0(5) . . ?
B9 B4 B5 59.7(6) . . ?
B3 B4 B5 109.9(7) . . ?
B8 B4 B5 108.0(8) . . ?
C1 B5 B9 104.9(7) . . ?
C1 B5 B10 106.4(8) . . ?
B9 B5 B10 60.4(6) . . ?
C1 B5 B4 58.5(5) . . ?
B9 B5 B4 59.5(6) . . ?
B10 B5 B4 108.3(8) . . ?
C1 B5 B6 61.3(6) . . ?
B9 B5 B6 109.9(8) . . ?
B10 B5 B6 60.6(7) . . ?
B4 B5 B6 110.6(7) . . ?
C2 B6 B11 57.4(5) . . ?
C2 B6 C1 55.5(5) . . ?
B11 B6 C1 101.6(8) . . ?
C2 B6 B5 101.0(8) . . ?
B11 B6 B5 105.3(9) . . ?
C1 B6 B5 56.6(5) . . ?
C2 B6 B10 102.2(8) . . ?
B11 B6 B10 59.3(6) . . ?
C1 B6 B10 101.7(8) . . ?
B5 B6 B10 59.1(7) . . ?
C2 B7 B8 107.0(7) . . ?
C2 B7 B12 105.0(7) . . ?
B8 B7 B12 61.0(6) . . ?
C2 B7 B3 62.9(5) . . ?
B8 B7 B3 59.6(6) . . ?
B12 B7 B3 110.0(8) . . ?
C2 B7 B11 57.9(5) . . ?
B8 B7 B11 109.8(8) . . ?
B12 B7 B11 60.4(6) . . ?
B3 B7 B11 111.8(7) . . ?
B3 B8 B7 60.5(6) . . ?
B3 B8 B4 60.2(6) . . ?
B7 B8 B4 106.5(7) . . ?
B3 B8 B12 109.6(8) . . ?
B7 B8 B12 59.7(6) . . ?
B4 B8 B12 107.4(8) . . ?
B3 B8 B9 108.8(7) . . ?
B7 B8 B9 106.7(8) . . ?
B4 B8 B9 59.5(6) . . ?
B12 B8 B9 59.9(6) . . ?
B4 B9 B5 60.8(6) . . ?
B4 B9 B12 107.9(8) . . ?
B5 B9 B12 107.5(8) . . ?
B4 B9 B10 109.1(8) . . ?
B5 B9 B10 60.0(6) . . ?
B12 B9 B10 59.9(6) . . ?
B4 B9 B8 60.0(6) . . ?
B5 B9 B8 108.5(8) . . ?
B12 B9 B8 60.0(6) . . ?
B10 B9 B8 108.6(8) . . ?
B11 B10 B5 106.6(8) . . ?
B11 B10 B12 60.0(6) . . ?
B5 B10 B12 107.3(8) . . ?
B11 B10 B9 107.5(8) . . ?
B5 B10 B9 59.6(6) . . ?
B12 B10 B9 60.0(6) . . ?
B11 B10 B6 59.8(6) . . ?
B5 B10 B6 60.3(6) . . ?
B12 B10 B6 109.0(8) . . ?
B9 B10 B6 109.1(8) . . ?
C2 B11 B10 104.9(7) . . ?
C2 B11 B7 58.9(5) . . ?
B10 B11 B7 107.2(8) . . ?
C2 B11 B12 105.0(7) . . ?
B10 B11 B12 60.1(6) . . ?
B7 B11 B12 59.3(6) . . ?
C2 B11 B6 59.6(5) . . ?
B10 B11 B6 60.8(6) . . ?
B7 B11 B6 109.3(7) . . ?
B12 B11 B6 109.9(9) . . ?
B7 B12 B11 60.3(6) . . ?
B7 B12 B10 107.8(8) . . ?
B11 B12 B10 59.8(6) . . ?
B7 B12 B9 106.6(8) . . ?
B11 B12 B9 107.4(8) . . ?
B10 B12 B9 60.1(6) . . ?
B7 B12 B8 59.3(6) . . ?
B11 B12 B8 108.4(7) . . ?
B10 B12 B8 108.8(8) . . ?
B9 B12 B8 60.1(6) . . ?
C17 Ir2 C18 40.2(3) . . ?
C17 Ir2 C20 64.4(3) . . ?
C18 Ir2 C20 64.0(3) . . ?
C17 Ir2 C21 37.7(3) . . ?
C18 Ir2 C21 64.6(3) . . ?
C20 Ir2 C21 38.6(3) . . ?
C17 Ir2 C19 65.0(3) . . ?
C18 Ir2 C19 38.2(3) . . ?
C20 Ir2 C19 37.3(3) . . ?
C21 Ir2 C19 63.6(3) . . ?
C17 Ir2 S4 106.8(3) . . ?
C18 Ir2 S4 142.9(3) . . ?
C20 Ir2 S4 125.5(2) . . ?
C21 Ir2 S4 100.1(2) . . ?
C19 Ir2 S4 162.4(2) . . ?
C17 Ir2 S3 149.0(3) . . ?
C18 Ir2 S3 111.9(3) . . ?
C20 Ir2 S3 122.9(2) . . ?
C21 Ir2 S3 161.5(2) . . ?
C19 Ir2 S3 101.9(2) . . ?
S4 Ir2 S3 92.55(10) . . ?
C14 S3 Ir2 106.0(3) . . ?
C15 S4 Ir2 106.6(3) . . ?
B13 O2 C16 121.5(7) . . ?
C15 C14 B15 110.6(6) . . ?
C15 C14 B14 111.5(6) . . ?
B15 C14 B14 62.5(6) . . ?
C15 C14 B16 61.5(5) . . ?
B15 C14 B16 62.1(5) . . ?
B14 C14 B16 114.4(7) . . ?
C15 C14 S3 118.1(5) . . ?
B15 C14 S3 121.5(6) . . ?
B14 C14 S3 120.5(5) . . ?
B16 C14 S3 116.9(6) . . ?
C15 C14 B13 63.4(5) . . ?
B15 C14 B13 113.4(6) . . ?
B14 C14 B13 61.2(5) . . ?
B16 C14 B13 116.0(6) . . ?
S3 C14 B13 116.2(6) . . ?
C14 C15 B21 111.1(6) . . ?
C14 C15 B17 111.1(6) . . ?
B21 C15 B17 62.2(6) . . ?
C14 C15 B16 62.3(5) . . ?
B21 C15 B16 62.4(5) . . ?
B17 C15 B16 114.5(7) . . ?
C14 C15 S4 116.5(5) . . ?
B21 C15 S4 123.1(6) . . ?
B17 C15 S4 121.5(6) . . ?
B16 C15 S4 116.5(6) . . ?
C14 C15 B13 62.1(5) . . ?
B21 C15 B13 113.1(7) . . ?
B17 C15 B13 61.5(5) . . ?
B16 C15 B13 115.6(6) . . ?
S4 C15 B13 115.6(6) . . ?
C21 C17 C18 107.1(8) . . ?
C21 C17 C22 126.3(10) . . ?
C18 C17 C22 126.5(10) . . ?
C21 C17 Ir2 72.3(5) . . ?
C18 C17 Ir2 70.0(5) . . ?
C22 C17 Ir2 126.1(6) . . ?
C19 C18 C17 106.9(8) . . ?
C19 C18 C23 127.1(11) . . ?
C17 C18 C23 125.9(11) . . ?
C19 C18 Ir2 72.3(5) . . ?
C17 C18 Ir2 69.8(5) . . ?
C23 C18 Ir2 125.8(7) . . ?
C20 C19 C18 108.8(8) . . ?
C20 C19 C24 126.8(10) . . ?
C18 C19 C24 124.4(9) . . ?
C20 C19 Ir2 70.7(5) . . ?
C18 C19 Ir2 69.5(5) . . ?
C24 C19 Ir2 126.7(6) . . ?
C19 C20 C21 108.7(8) . . ?
C19 C20 C25 125.6(9) . . ?
C21 C20 C25 125.7(8) . . ?
C19 C20 Ir2 71.9(5) . . ?
C21 C20 Ir2 71.0(4) . . ?
C25 C20 Ir2 123.8(6) . . ?
C17 C21 C20 108.5(8) . . ?
C17 C21 C26 125.9(9) . . ?
C20 C21 C26 125.7(9) . . ?
C17 C21 Ir2 70.0(5) . . ?
C20 C21 Ir2 70.4(4) . . ?
C26 C21 Ir2 126.2(6) . . ?
O2 B13 B18 132.3(9) . . ?
O2 B13 C14 117.6(8) . . ?
B18 B13 C14 103.6(7) . . ?
O2 B13 B14 122.8(8) . . ?
B18 B13 B14 60.9(6) . . ?
C14 B13 B14 57.9(5) . . ?
O2 B13 B17 127.3(8) . . ?
B18 B13 B17 60.1(6) . . ?
C14 B13 B17 101.1(7) . . ?
B14 B13 B17 107.4(7) . . ?
O2 B13 C15 120.2(7) . . ?
B18 B13 C15 102.6(7) . . ?
C14 B13 C15 54.5(5) . . ?
B14 B13 C15 101.7(7) . . ?
B17 B13 C15 56.8(5) . . ?
C14 B14 B19 104.3(7) . . ?
C14 B14 B13 60.9(5) . . ?
B19 B14 B13 107.9(7) . . ?
C14 B14 B15 58.6(5) . . ?
B19 B14 B15 59.6(6) . . ?
B13 B14 B15 109.9(7) . . ?
C14 B14 B18 104.4(7) . . ?
B19 B14 B18 59.4(6) . . ?
B13 B14 B18 59.1(6) . . ?
B15 B14 B18 107.1(8) . . ?
C14 B15 B20 104.9(7) . . ?
C14 B15 B19 104.6(7) . . ?
B20 B15 B19 60.1(6) . . ?
C14 B15 B14 58.9(5) . . ?
B20 B15 B14 108.2(8) . . ?
B19 B15 B14 59.8(6) . . ?
C14 B15 B16 59.6(5) . . ?
B20 B15 B16 60.0(6) . . ?
B19 B15 B16 108.5(7) . . ?
B14 B15 B16 109.3(7) . . ?
C15 B16 C14 56.2(4) . . ?
C15 B16 B21 57.4(5) . . ?
C14 B16 B21 102.3(7) . . ?
C15 B16 B20 103.6(7) . . ?
C14 B16 B20 103.5(8) . . ?
B21 B16 B20 60.0(6) . . ?
C15 B16 B15 103.4(7) . . ?
C14 B16 B15 58.3(5) . . ?
B21 B16 B15 106.5(8) . . ?
B20 B16 B15 59.4(6) . . ?
C15 B17 B21 58.0(5) . . ?
C15 B17 B22 104.5(7) . . ?
B21 B17 B22 59.9(6) . . ?
C15 B17 B18 105.6(7) . . ?
B21 B17 B18 107.6(8) . . ?
B22 B17 B18 59.4(6) . . ?
C15 B17 B13 61.7(5) . . ?
B21 B17 B13 109.9(7) . . ?
B22 B17 B13 107.8(7) . . ?
B18 B17 B13 59.1(6) . . ?
B22 B18 B13 109.2(8) . . ?
B22 B18 B19 60.4(7) . . ?
B13 B18 B19 109.0(8) . . ?
B22 B18 B17 59.5(6) . . ?
B13 B18 B17 60.8(6) . . ?
B19 B18 B17 107.7(9) . . ?
B22 B18 B14 107.7(8) . . ?
B13 B18 B14 60.1(5) . . ?
B19 B18 B14 59.7(6) . . ?
B17 B18 B14 107.3(7) . . ?
B20 B19 B18 108.2(8) . . ?
B20 B19 B15 59.8(7) . . ?
B18 B19 B15 109.1(8) . . ?
B20 B19 B22 59.9(7) . . ?
B18 B19 B22 59.3(7) . . ?
B15 B19 B22 107.4(8) . . ?
B20 B19 B14 108.5(8) . . ?
B18 B19 B14 61.0(6) . . ?
B15 B19 B14 60.5(6) . . ?
B22 B19 B14 107.8(8) . . ?
B15 B20 B22 108.0(8) . . ?
B15 B20 B19 60.2(6) . . ?
B22 B20 B19 60.2(7) . . ?
B15 B20 B21 107.3(7) . . ?
B22 B20 B21 59.3(6) . . ?
B19 B20 B21 107.4(8) . . ?
B15 B20 B16 60.7(6) . . ?
B22 B20 B16 108.2(7) . . ?
B19 B20 B16 109.2(8) . . ?
B21 B20 B16 59.7(6) . . ?
C15 B21 B17 59.7(5) . . ?
C15 B21 B22 105.9(8) . . ?
B17 B21 B22 60.1(6) . . ?
C15 B21 B16 60.3(5) . . ?
B17 B21 B16 110.7(7) . . ?
B22 B21 B16 109.4(8) . . ?
C15 B21 B20 106.1(7) . . ?
B17 B21 B20 109.0(8) . . ?
B22 B21 B20 60.3(7) . . ?
B16 B21 B20 60.3(6) . . ?
B21 B22 B18 109.0(8) . . ?
B21 B22 B17 59.9(6) . . ?
B18 B22 B17 61.1(6) . . ?
B21 B22 B20 60.4(6) . . ?
B18 B22 B20 109.0(8) . . ?
B17 B22 B20 109.0(8) . . ?
B21 B22 B19 108.1(8) . . ?
B18 B22 B19 60.2(6) . . ?
B17 B22 B19 108.9(8) . . ?
B20 B22 B19 59.9(7) . . ?

loop_
_geom_bond_atom_site_label_1
_geom_bond_atom_site_label_2
_geom_bond_distance
_geom_bond_site_symmetry_2
_geom_bond_publ_flag
Ir1 C5 2.135(8) . ?
Ir1 C7 2.149(8) . ?
Ir1 C8 2.161(8) . ?
Ir1 C4 2.173(8) . ?
Ir1 C6 2.177(8) . ?
Ir1 S2 2.254(4) . ?
Ir1 S1 2.256(4) . ?
S1 C1 1.771(8) . ?
S2 C2 1.771(8) . ?
O1 B3 1.348(10) . ?
O1 C3 1.446(11) . ?
C1 C2 1.631(10) . ?
C1 B5 1.693(12) . ?
C1 B4 1.702(12) . ?
C1 B3 1.774(12) . ?
C1 B6 1.779(13) . ?
C2 B11 1.681(12) . ?
C2 B7 1.699(12) . ?
C2 B6 1.721(12) . ?
C2 B3 1.804(12) . ?
C4 C8 1.406(12) . ?
C4 C5 1.408(12) . ?
C4 C9 1.530(11) . ?
C5 C6 1.432(11) . ?
C5 C10 1.544(11) . ?
C6 C7 1.410(11) . ?
C6 C11 1.506(12) . ?
C7 C8 1.421(11) . ?
C7 C12 1.505(11) . ?
C8 C13 1.534(12) . ?
B3 B8 1.740(14) . ?
B3 B7 1.756(14) . ?
B3 B4 1.761(13) . ?
B4 B9 1.761(14) . ?
B4 B8 1.770(14) . ?
B4 B5 1.785(14) . ?
B5 B9 1.765(15) . ?
B5 B10 1.770(15) . ?
B5 B6 1.793(16) . ?
B6 B11 1.779(15) . ?
B6 B10 1.797(16) . ?
B7 B8 1.748(14) . ?
B7 B12 1.755(15) . ?
B7 B11 1.773(15) . ?
B8 B12 1.779(16) . ?
B8 B9 1.780(15) . ?
B9 B12 1.777(16) . ?
B9 B10 1.778(16) . ?
B10 B11 1.770(16) . ?
B10 B12 1.775(15) . ?
B11 B12 1.774(15) . ?
Ir2 C17 2.133(8) . ?
Ir2 C18 2.135(9) . ?
Ir2 C20 2.156(8) . ?
Ir2 C21 2.163(8) . ?
Ir2 C19 2.172(8) . ?
Ir2 S4 2.254(3) . ?
Ir2 S3 2.260(3) . ?
S3 C14 1.771(8) . ?
S4 C15 1.780(8) . ?
O2 B13 1.351(11) . ?
O2 C16 1.450(10) . ?
C14 C15 1.632(10) . ?
C14 B15 1.715(12) . ?
C14 B14 1.719(12) . ?
C14 B16 1.738(12) . ?
C14 B13 1.773(12) . ?
C15 B21 1.673(12) . ?
C15 B17 1.703(12) . ?
C15 B16 1.725(12) . ?
C15 B13 1.794(13) . ?
C17 C21 1.388(12) . ?
C17 C18 1.468(12) . ?
C17 C22 1.506(12) . ?
C18 C19 1.410(12) . ?
C18 C23 1.496(12) . ?
C19 C20 1.385(11) . ?
C19 C24 1.518(12) . ?
C20 C21 1.429(11) . ?
C20 C25 1.509(11) . ?
C21 C26 1.532(11) . ?
B13 B18 1.760(15) . ?
B13 B14 1.778(13) . ?
B13 B17 1.790(14) . ?
B14 B19 1.769(14) . ?
B14 B15 1.782(15) . ?
B14 B18 1.792(14) . ?
B15 B20 1.759(14) . ?
B15 B19 1.765(15) . ?
B15 B16 1.782(14) . ?
B16 B21 1.760(14) . ?
B16 B20 1.770(15) . ?
B17 B21 1.745(15) . ?
B17 B22 1.749(15) . ?
B17 B18 1.778(15) . ?
B18 B22 1.748(16) . ?
B18 B19 1.764(17) . ?
B19 B20 1.764(17) . ?
B19 B22 1.768(15) . ?
B20 B22 1.763(16) . ?
B20 B21 1.765(14) . ?
B21 B22 1.745(15) . ?
